data_4123945
loop_
_publ_author_name
'Liu, Hsueh-Ju'
'Landis, Clark'
'Raynaud, Christophe'
'Eisenstein, Odile'
'Tilley, T. Don'

_publ_section_title
;
 Donor-Promoted 1,2-Hydrogen Migration from Silicon to a Saturated
 Ruthenium Center and Access to Silaoxiranyl and Silaiminyl Complexes.
;
_journal_issue 28
_journal_name_full 'Journal of the American Chemical Society'
_journal_page_first 9186
_journal_page_last 9194
_journal_paper_doi 10.1021/jacs.5b05571
_journal_volume 137
_journal_year 2015
_chemical_formula_moiety 'C46 H53 F3 N2 O Ru Si, 0.5(C5 H12)'
_chemical_formula_sum 'C48.5 H59 F3 N2 O Ru Si'
_chemical_formula_weight 871.63
_chemical_name_common hj7028
_space_group_crystal_system triclinic
_space_group_IT_number 2
_space_group_name_Hall '-P 1'
_space_group_name_H-M_alt 'P -1'
_symmetry_space_group_name_Hall '-P 1'
_symmetry_space_group_name_H-M 'P -1'
_atom_sites_solution_hydrogens mixed
_atom_sites_solution_primary iterative
_atom_sites_solution_secondary difmap
_audit_creation_method SHELXL-2014/7
_cell_angle_alpha 78.8480(10)
_cell_angle_beta 85.5700(10)
_cell_angle_gamma 64.9950(10)
_cell_formula_units_Z 2
_cell_length_a 11.0520(2)
_cell_length_b 11.3612(2)
_cell_length_c 18.9920(4)
_cell_measurement_reflns_used 9830
_cell_measurement_temperature 100(2)
_cell_measurement_theta_max 25.43
_cell_measurement_theta_min 2.30
_cell_volume 2120.36(7)
_computing_cell_refinement 'Bruker APEX2'
_computing_data_collection 'Bruker APEX2'
_computing_data_reduction 'Bruker APEX2'
_computing_molecular_graphics ORTEP-32
_computing_publication_material WinGX
_computing_structure_refinement 'SHELXL-2014/7 (Sheldrick 2014)'
_computing_structure_solution 'Superflip V04/17/13'
_diffrn_ambient_temperature 100(2)
_diffrn_detector_area_resol_mean 8.366
_diffrn_measured_fraction_theta_full 0.997
_diffrn_measured_fraction_theta_max 0.995
_diffrn_measurement_device_type 'Bruker APEX-II CCD'
_diffrn_measurement_method 'phi and omega scans'
_diffrn_radiation_type MoK\a
_diffrn_radiation_wavelength 0.71073
_diffrn_reflns_av_R_equivalents 0.0254
_diffrn_reflns_av_unetI/netI 0.0206
_diffrn_reflns_Laue_measured_fraction_full 0.997
_diffrn_reflns_Laue_measured_fraction_max 0.995
_diffrn_reflns_limit_h_max 13
_diffrn_reflns_limit_h_min -13
_diffrn_reflns_limit_k_max 13
_diffrn_reflns_limit_k_min -13
_diffrn_reflns_limit_l_max 22
_diffrn_reflns_limit_l_min -22
_diffrn_reflns_number 38896
_diffrn_reflns_point_group_measured_fraction_full 0.997
_diffrn_reflns_point_group_measured_fraction_max 0.995
_diffrn_reflns_theta_full 25.000
_diffrn_reflns_theta_max 25.433
_diffrn_reflns_theta_min 2.010
_diffrn_source 'microfocus sealed tube'
_exptl_absorpt_coefficient_mu 0.450
_exptl_absorpt_correction_T_max 0.7452
_exptl_absorpt_correction_T_min 0.7073
_exptl_absorpt_correction_type multi-scan
_exptl_absorpt_process_details SADABS
_exptl_crystal_colour yellow
_exptl_crystal_density_diffrn 1.365
_exptl_crystal_description block
_exptl_crystal_F_000 913
_exptl_crystal_size_max 0.120
_exptl_crystal_size_mid 0.100
_exptl_crystal_size_min 0.040
_refine_diff_density_max 1.063
_refine_diff_density_min -0.823
_refine_diff_density_rms 0.070
_refine_ls_extinction_method none
_refine_ls_goodness_of_fit_ref 1.057
_refine_ls_hydrogen_treatment mixed
_refine_ls_matrix_type full
_refine_ls_number_parameters 535
_refine_ls_number_reflns 7810
_refine_ls_number_restraints 0
_refine_ls_restrained_S_all 1.057
_refine_ls_R_factor_all 0.0372
_refine_ls_R_factor_gt 0.0349
_refine_ls_shift/su_max 0.001
_refine_ls_shift/su_mean 0.000
_refine_ls_structure_factor_coef Fsqd
_refine_ls_weighting_details 'w=1/[\s^2^(Fo^2^)+(0.0400P)^2^+3.4742P] where P=(Fo^2^+2Fc^2^)/3'
_refine_ls_weighting_scheme calc
_refine_ls_wR_factor_gt 0.0880
_refine_ls_wR_factor_ref 0.0896
_reflns_Friedel_coverage 0.000
_reflns_number_gt 7378
_reflns_number_total 7810
_reflns_threshold_expression 'I > 2\s(I)'
_cod_data_source_file ja5b05571_si_004.cif
_cod_data_source_block shelx
_cod_depositor_comments 'Adding full bibliography for 4123944--4123947.cif.'
_cod_original_formula_sum 'C48.50 H59 F3 N2 O Ru Si'
_cod_database_code 4123945
_shelx_shelxl_version_number 2014/7
_shelx_space_group_comment
; 
The symmetry employed for this shelxl refinement is uniquely defined 
by the following loop, which should always be used as a source of 
symmetry information in preference to the above space-group names. 
They are only intended as comments. 
;
_shelx_estimated_absorpt_t_min 0.948
_shelx_estimated_absorpt_t_max 0.982

loop_
_space_group_symop_operation_xyz
'x, y, z'
'-x, -y, -z'

loop_
_atom_site_label
_atom_site_type_symbol
_atom_site_fract_x
_atom_site_fract_y
_atom_site_fract_z
_atom_site_U_iso_or_equiv
_atom_site_adp_type
_atom_site_occupancy
_atom_site_site_symmetry_order
_atom_site_calc_flag
_atom_site_refinement_flags_posn
_atom_site_refinement_flags_adp
_atom_site_refinement_flags_occupancy
C1 C 0.8273(2) 0.0995(2) 0.20431(13) 0.0185(5) Uani 1 1 d . . .
C2 C 0.8027(3) 0.0322(3) 0.08698(14) 0.0299(6) Uani 1 1 d . . .
C3 C 0.6963(3) 0.1140(4) 0.04050(15) 0.0408(8) Uani 1 1 d . . .
C4 C 0.6252(4) 0.2579(4) 0.04050(18) 0.0533(10) Uani 1 1 d . . .
H4A H 0.5818 0.2723 0.0870 0.080 Uiso 1 1 calc R U .
H4B H 0.5575 0.2984 0.0023 0.080 Uiso 1 1 calc R U .
H4C H 0.6892 0.2980 0.0322 0.080 Uiso 1 1 calc R U .
C5 C 0.6598(4) 0.0546(5) -0.00761(16) 0.0531(10) Uani 1 1 d . . .
H5 H 0.5878 0.1077 -0.0401 0.064 Uiso 1 1 calc R U .
C6 C 0.7252(4) -0.0774(5) -0.00890(18) 0.0573(11) Uani 1 1 d . . .
H6 H 0.6965 -0.1154 -0.0409 0.069 Uiso 1 1 calc R U .
C7 C 0.8314(4) -0.1547(4) 0.03557(18) 0.0501(9) Uani 1 1 d . . .
H7 H 0.8764 -0.2462 0.0339 0.060 Uiso 1 1 calc R U .
C8 C 0.8755(3) -0.1016(3) 0.08383(15) 0.0351(7) Uani 1 1 d . . .
C9 C 1.0004(3) -0.1859(3) 0.12690(18) 0.0402(7) Uani 1 1 d . . .
H9A H 1.0766 -0.1748 0.1015 0.060 Uiso 1 1 calc R U .
H9B H 1.0151 -0.2787 0.1336 0.060 Uiso 1 1 calc R U .
H9C H 0.9913 -0.1594 0.1738 0.060 Uiso 1 1 calc R U .
C10 C 0.9704(3) 0.1046(3) 0.11068(14) 0.0270(6) Uani 1 1 d . . .
H10 H 1.0083 0.1009 0.0641 0.032 Uiso 1 1 calc R U .
C11 C 1.0169(3) 0.1279(3) 0.16615(14) 0.0242(5) Uani 1 1 d . . .
H11 H 1.0941 0.1444 0.1667 0.029 Uiso 1 1 calc R U .
C12 C 0.9691(2) 0.1309(3) 0.29332(14) 0.0234(5) Uani 1 1 d . . .
C13 C 0.9838(3) 0.2442(3) 0.30173(17) 0.0318(7) Uani 1 1 d . . .
C14 C 0.9611(3) 0.3610(3) 0.2435(2) 0.0399(8) Uani 1 1 d . . .
H14A H 0.9133 0.4423 0.2631 0.060 Uiso 1 1 calc R U .
H14B H 0.9078 0.3597 0.2050 0.060 Uiso 1 1 calc R U .
H14C H 1.0472 0.3574 0.2243 0.060 Uiso 1 1 calc R U .
C15 C 1.0304(3) 0.2437(4) 0.36766(19) 0.0419(8) Uani 1 1 d . . .
H15 H 1.0404 0.3194 0.3752 0.050 Uiso 1 1 calc R U .
C16 C 1.0620(3) 0.1380(4) 0.42151(18) 0.0487(10) Uani 1 1 d . . .
H16 H 1.0913 0.1417 0.4664 0.058 Uiso 1 1 calc R U .
C17 C 1.0522(3) 0.0238(4) 0.41175(16) 0.0410(8) Uani 1 1 d . . .
H17 H 1.0761 -0.0501 0.4497 0.049 Uiso 1 1 calc R U .
C18 C 1.0071(3) 0.0177(3) 0.34618(14) 0.0289(6) Uani 1 1 d . . .
C19 C 1.0072(3) -0.1084(3) 0.33307(16) 0.0328(6) Uani 1 1 d . . .
H19A H 0.9160 -0.0941 0.3228 0.049 Uiso 1 1 calc R U .
H19B H 1.0413 -0.1769 0.3758 0.049 Uiso 1 1 calc R U .
H19C H 1.0645 -0.1366 0.2920 0.049 Uiso 1 1 calc R U .
C20 C 0.5206(2) 0.0423(2) 0.33756(14) 0.0218(5) Uani 1 1 d . . .
C21 C 0.4401(3) 0.0953(3) 0.40053(16) 0.0321(6) Uani 1 1 d . . .
H21A H 0.3667 0.1810 0.3837 0.048 Uiso 1 1 calc R U .
H21B H 0.4974 0.1060 0.4334 0.048 Uiso 1 1 calc R U .
H21C H 0.4038 0.0336 0.4256 0.048 Uiso 1 1 calc R U .
C22 C 0.4752(3) 0.0689(3) 0.26564(15) 0.0245(5) Uani 1 1 d . . .
C23 C 0.3382(3) 0.1633(3) 0.2372(2) 0.0419(8) Uani 1 1 d . . .
H23A H 0.3460 0.2130 0.1902 0.063 Uiso 1 1 calc R U .
H23B H 0.2933 0.2246 0.2705 0.063 Uiso 1 1 calc R U .
H23C H 0.2860 0.1137 0.2325 0.063 Uiso 1 1 calc R U .
C24 C 0.5730(3) -0.0251(3) 0.22765(14) 0.0252(6) Uani 1 1 d . . .
C25 C 0.5488(3) -0.0481(4) 0.15598(16) 0.0413(8) Uani 1 1 d . . .
H25A H 0.6344 -0.0985 0.1346 0.062 Uiso 1 1 calc R U .
H25B H 0.5026 0.0370 0.1244 0.062 Uiso 1 1 calc R U .
H25C H 0.4935 -0.0978 0.1621 0.062 Uiso 1 1 calc R U .
C26 C 0.6787(3) -0.1105(2) 0.27654(14) 0.0227(5) Uani 1 1 d . . .
C27 C 0.7906(3) -0.2374(3) 0.26295(18) 0.0356(7) Uani 1 1 d . . .
H27A H 0.8722 -0.2503 0.2865 0.053 Uiso 1 1 calc R U .
H27B H 0.8056 -0.2335 0.2112 0.053 Uiso 1 1 calc R U .
H27C H 0.7668 -0.3113 0.2824 0.053 Uiso 1 1 calc R U .
C28 C 0.6484(2) -0.0678(2) 0.34333(13) 0.0204(5) Uani 1 1 d . . .
C29 C 0.7213(3) -0.1377(3) 0.41327(15) 0.0302(6) Uani 1 1 d . . .
H29A H 0.6729 -0.1844 0.4428 0.045 Uiso 1 1 calc R U .
H29B H 0.7272 -0.0731 0.4388 0.045 Uiso 1 1 calc R U .
H29C H 0.8115 -0.2013 0.4038 0.045 Uiso 1 1 calc R U .
C30 C 0.4580(3) 0.3778(2) 0.35257(15) 0.0258(6) Uani 1 1 d . . .
C31 C 0.5006(3) 0.3568(3) 0.42357(16) 0.0290(6) Uani 1 1 d . . .
C32 C 0.6466(3) 0.2821(3) 0.44479(17) 0.0365(7) Uani 1 1 d . . .
H32A H 0.6591 0.2958 0.4926 0.055 Uiso 1 1 calc R U .
H32B H 0.7006 0.3144 0.4099 0.055 Uiso 1 1 calc R U .
H32C H 0.6743 0.1877 0.4456 0.055 Uiso 1 1 calc R U .
C33 C 0.4076(3) 0.4044(3) 0.47610(18) 0.0359(7) Uani 1 1 d . . .
H33 H 0.4378 0.3921 0.5236 0.043 Uiso 1 1 calc R U .
C34 C 0.2715(3) 0.4696(3) 0.46140(18) 0.0366(7) Uani 1 1 d . . .
C35 C 0.1720(4) 0.5178(4) 0.5202(2) 0.0517(9) Uani 1 1 d . . .
H35A H 0.1107 0.6102 0.5040 0.078 Uiso 1 1 calc R U .
H35B H 0.2197 0.5107 0.5633 0.078 Uiso 1 1 calc R U .
H35C H 0.1211 0.4638 0.5312 0.078 Uiso 1 1 calc R U .
C36 C 0.2297(3) 0.4891(3) 0.39197(18) 0.0337(7) Uani 1 1 d . . .
H36 H 0.1369 0.5328 0.3813 0.040 Uiso 1 1 calc R U .
C37 C 0.3196(3) 0.4465(3) 0.33704(17) 0.0290(6) Uani 1 1 d . . .
C38 C 0.2633(3) 0.4803(3) 0.26249(18) 0.0381(7) Uani 1 1 d . . .
H38A H 0.1859 0.4590 0.2637 0.057 Uiso 1 1 calc R U .
H38B H 0.3316 0.4291 0.2310 0.057 Uiso 1 1 calc R U .
H38C H 0.2357 0.5747 0.2442 0.057 Uiso 1 1 calc R U .
C39 C 0.6300(3) 0.4967(3) 0.15301(19) 0.0453(8) Uani 1 1 d . . .
C40 C 0.5789(3) 0.4831(3) 0.22643(17) 0.0319(6) Uani 1 1 d . . .
C41 C 0.4935(3) 0.6147(3) 0.24783(18) 0.0337(7) Uani 1 1 d . . .
C42 C 0.5197(3) 0.6418(3) 0.31120(19) 0.0384(7) Uani 1 1 d . . .
H42 H 0.5933 0.5785 0.3401 0.046 Uiso 1 1 calc R U .
C43 C 0.4399(3) 0.7605(3) 0.3334(2) 0.0457(8) Uani 1 1 d . . .
H43 H 0.4595 0.7782 0.3770 0.055 Uiso 1 1 calc R U .
C44 C 0.3330(3) 0.8520(3) 0.2922(2) 0.0509(10) Uani 1 1 d . . .
H44 H 0.2776 0.9328 0.3075 0.061 Uiso 1 1 calc R U .
C45 C 0.3061(3) 0.8267(3) 0.2288(2) 0.0519(10) Uani 1 1 d . . .
H45 H 0.2322 0.8905 0.2003 0.062 Uiso 1 1 calc R U .
C46 C 0.3854(3) 0.7092(3) 0.2059(2) 0.0421(8) Uani 1 1 d . . .
H46 H 0.3663 0.6930 0.1617 0.051 Uiso 1 1 calc R U .
C90 C 0.7571(13) 0.5432(13) -0.0507(6) 0.088(4) Uani 0.5 1 d . . P
H90A H 0.7763 0.4491 -0.0412 0.132 Uiso 0.5 1 calc R U P
H90B H 0.6939 0.5884 -0.0909 0.132 Uiso 0.5 1 calc R U P
H90C H 0.7181 0.5814 -0.0079 0.132 Uiso 0.5 1 calc R U P
C91 C 0.8491(12) 0.5551(6) -0.0643(4) 0.182(6) Uani 1 1 d . . .
H91A H 0.8302 0.6496 -0.0798 0.218 Uiso 1 1 calc R U .
H91B H 0.8958 0.5072 -0.1036 0.218 Uiso 1 1 calc R U .
C92 C 0.9348(10) 0.4972(6) 0.0045(4) 0.190(6) Uani 1 1 d . . .
H92A H 0.8856 0.5462 0.0430 0.228 Uiso 1 1 calc R U .
H92B H 0.9486 0.4040 0.0201 0.228 Uiso 1 1 calc R U .
N1 N 0.8559(2) 0.0867(2) 0.13335(11) 0.0230(5) Uani 1 1 d . . .
N2 N 0.93192(19) 0.1237(2) 0.22336(11) 0.0185(4) Uani 1 1 d . . .
O1 O 0.68700(18) 0.39850(18) 0.27718(11) 0.0291(4) Uani 1 1 d . . .
Si1 Si 0.58536(7) 0.31971(7) 0.28040(4) 0.02396(16) Uani 1 1 d . . .
Ru1 Ru 0.65649(2) 0.10708(2) 0.26115(2) 0.01596(7) Uani 1 1 d . . .
F1 F 0.72931(18) 0.38512(18) 0.13726(10) 0.0423(4) Uani 1 1 d . . .
F2 F 0.6800(3) 0.5872(2) 0.13760(14) 0.0748(8) Uani 1 1 d . . .
F3 F 0.5335(2) 0.5318(2) 0.10296(12) 0.0694(7) Uani 1 1 d . . .
H1 H 0.728(3) 0.145(3) 0.3147(18) 0.044(9) Uiso 1 1 d . . .
H2 H 0.604(4) 0.221(4) 0.202(2) 0.054(10) Uiso 1 1 d . . .

loop_
_atom_site_aniso_label
_atom_site_aniso_U_11
_atom_site_aniso_U_22
_atom_site_aniso_U_33
_atom_site_aniso_U_23
_atom_site_aniso_U_13
_atom_site_aniso_U_12
C1 0.0186(12) 0.0178(11) 0.0177(12) -0.0008(9) -0.0024(9) -0.0068(10)
C2 0.0317(15) 0.0532(18) 0.0147(12) -0.0083(12) 0.0046(11) -0.0269(14)
C3 0.0368(17) 0.072(2) 0.0182(14) -0.0012(14) 0.0000(12) -0.0297(17)
C4 0.051(2) 0.071(3) 0.0277(17) 0.0119(16) -0.0170(15) -0.0215(19)
C5 0.046(2) 0.111(3) 0.0180(15) -0.0084(18) -0.0025(13) -0.049(2)
C6 0.058(2) 0.117(4) 0.0307(18) -0.037(2) 0.0154(16) -0.061(3)
C7 0.053(2) 0.083(3) 0.0402(19) -0.0373(19) 0.0221(16) -0.046(2)
C8 0.0346(16) 0.059(2) 0.0263(15) -0.0216(14) 0.0131(12) -0.0292(15)
C9 0.0389(18) 0.0431(18) 0.0443(18) -0.0214(15) 0.0105(14) -0.0184(15)
C10 0.0237(14) 0.0356(15) 0.0224(13) -0.0021(11) 0.0053(10) -0.0153(12)
C11 0.0186(13) 0.0267(13) 0.0279(14) -0.0030(11) 0.0037(10) -0.0115(11)
C12 0.0125(12) 0.0355(14) 0.0236(13) -0.0126(11) 0.0015(10) -0.0084(11)
C13 0.0125(12) 0.0448(17) 0.0447(17) -0.0253(14) 0.0089(11) -0.0124(12)
C14 0.0229(15) 0.0333(16) 0.071(2) -0.0210(16) 0.0084(14) -0.0150(13)
C15 0.0245(15) 0.067(2) 0.049(2) -0.0367(19) 0.0106(14) -0.0232(15)
C16 0.0243(16) 0.096(3) 0.0367(18) -0.039(2) 0.0051(13) -0.0250(18)
C17 0.0227(15) 0.069(2) 0.0226(15) -0.0060(15) -0.0008(11) -0.0115(15)
C18 0.0140(12) 0.0473(17) 0.0222(13) -0.0081(12) 0.0011(10) -0.0091(12)
C19 0.0223(14) 0.0364(16) 0.0304(15) 0.0084(12) -0.0040(11) -0.0089(12)
C20 0.0220(13) 0.0207(12) 0.0253(13) -0.0043(10) 0.0058(10) -0.0123(10)
C21 0.0345(16) 0.0277(14) 0.0364(16) -0.0105(12) 0.0167(13) -0.0159(13)
C22 0.0208(13) 0.0252(13) 0.0303(14) 0.0009(11) -0.0030(11) -0.0143(11)
C23 0.0250(15) 0.0368(17) 0.062(2) 0.0088(15) -0.0156(14) -0.0164(13)
C24 0.0301(14) 0.0330(14) 0.0223(13) -0.0041(11) 0.0011(11) -0.0231(12)
C25 0.054(2) 0.070(2) 0.0253(15) -0.0120(15) 0.0021(13) -0.0490(19)
C26 0.0245(13) 0.0215(12) 0.0257(13) -0.0060(10) 0.0052(10) -0.0132(11)
C27 0.0350(16) 0.0261(14) 0.0475(18) -0.0155(13) 0.0158(14) -0.0134(13)
C28 0.0206(12) 0.0206(12) 0.0207(12) -0.0014(10) 0.0016(10) -0.0107(10)
C29 0.0333(15) 0.0322(15) 0.0234(14) 0.0056(11) -0.0034(11) -0.0158(13)
C30 0.0226(13) 0.0190(12) 0.0396(16) -0.0097(11) 0.0099(11) -0.0119(11)
C31 0.0280(14) 0.0256(14) 0.0403(16) -0.0136(12) 0.0061(12) -0.0156(12)
C32 0.0332(16) 0.0418(17) 0.0390(17) -0.0133(14) -0.0007(13) -0.0172(14)
C33 0.0404(17) 0.0357(16) 0.0429(18) -0.0199(14) 0.0092(14) -0.0227(14)
C34 0.0356(17) 0.0312(15) 0.054(2) -0.0235(14) 0.0170(14) -0.0204(13)
C35 0.045(2) 0.056(2) 0.065(2) -0.0347(19) 0.0265(18) -0.0261(18)
C36 0.0207(14) 0.0244(14) 0.060(2) -0.0161(14) 0.0094(13) -0.0115(11)
C37 0.0239(14) 0.0204(13) 0.0476(17) -0.0101(12) 0.0067(12) -0.0133(11)
C38 0.0279(15) 0.0348(16) 0.052(2) -0.0055(14) 0.0004(13) -0.0144(13)
C39 0.0406(19) 0.0296(16) 0.049(2) 0.0085(14) -0.0027(15) -0.0047(14)
C40 0.0218(14) 0.0283(14) 0.0410(17) -0.0020(13) -0.0021(12) -0.0074(12)
C41 0.0216(14) 0.0238(14) 0.0523(19) -0.0023(13) 0.0046(13) -0.0087(12)
C42 0.0306(16) 0.0252(14) 0.059(2) -0.0078(14) 0.0071(14) -0.0122(13)
C43 0.0412(19) 0.0319(16) 0.069(2) -0.0152(16) 0.0192(17) -0.0206(15)
C44 0.0328(18) 0.0241(16) 0.090(3) -0.0109(17) 0.0259(18) -0.0097(14)
C45 0.0262(17) 0.0282(16) 0.087(3) 0.0039(18) 0.0087(17) -0.0054(14)
C46 0.0246(15) 0.0277(15) 0.065(2) 0.0028(15) 0.0026(14) -0.0069(13)
C90 0.109(9) 0.111(9) 0.044(6) 0.016(6) -0.007(6) -0.056(8)
C91 0.315(14) 0.055(3) 0.086(5) 0.007(3) 0.106(7) -0.016(6)
C92 0.323(15) 0.046(3) 0.099(5) 0.000(3) 0.140(7) -0.007(5)
N1 0.0231(11) 0.0324(12) 0.0161(10) -0.0025(9) 0.0006(8) -0.0150(10)
N2 0.0140(10) 0.0215(10) 0.0203(10) -0.0039(8) 0.0004(8) -0.0076(8)
O1 0.0205(9) 0.0239(9) 0.0402(11) -0.0026(8) 0.0026(8) -0.0083(8)
Si1 0.0190(4) 0.0196(3) 0.0306(4) -0.0022(3) 0.0044(3) -0.0072(3)
Ru1 0.01404(11) 0.01839(11) 0.01530(11) -0.00095(7) -0.00134(7) -0.00725(8)
F1 0.0381(10) 0.0381(10) 0.0377(10) -0.0020(8) 0.0029(8) -0.0060(8)
F2 0.0854(17) 0.0384(11) 0.0896(18) -0.0056(11) 0.0516(14) -0.0261(12)
F3 0.0580(14) 0.0666(15) 0.0456(12) 0.0111(11) -0.0110(10) 0.0034(11)

loop_
_atom_type_symbol
_atom_type_description
_atom_type_scat_dispersion_real
_atom_type_scat_dispersion_imag
_atom_type_scat_source
C C 0.0033 0.0016 'International Tables Vol C Tables 4.2.6.8 and 6.1.1.4'
H H 0.0000 0.0000 'International Tables Vol C Tables 4.2.6.8 and 6.1.1.4'
N N 0.0061 0.0033 'International Tables Vol C Tables 4.2.6.8 and 6.1.1.4'
O O 0.0106 0.0060 'International Tables Vol C Tables 4.2.6.8 and 6.1.1.4'
Si Si 0.0817 0.0704 'International Tables Vol C Tables 4.2.6.8 and 6.1.1.4'
Ru Ru -1.2594 0.8363 'International Tables Vol C Tables 4.2.6.8 and 6.1.1.4'
F F 0.0171 0.0103 'International Tables Vol C Tables 4.2.6.8 and 6.1.1.4'

loop_
_geom_angle_atom_site_label_1
_geom_angle_atom_site_label_2
_geom_angle_atom_site_label_3
_geom_angle
_geom_angle_site_symmetry_1
N1 C1 N2 101.8(2) .
N1 C1 Ru1 127.97(17) .
N2 C1 Ru1 129.74(17) .
C3 C2 C8 122.1(3) .
C3 C2 N1 120.8(3) .
C8 C2 N1 116.4(2) .
C2 C3 C5 117.0(3) .
C2 C3 C4 122.0(3) .
C5 C3 C4 120.9(3) .
C3 C4 H4A 109.5 .
C3 C4 H4B 109.5 .
H4A C4 H4B 109.5 .
C3 C4 H4C 109.5 .
H4A C4 H4C 109.5 .
H4B C4 H4C 109.5 .
C6 C5 C3 121.7(3) .
C6 C5 H5 119.1 .
C3 C5 H5 119.1 .
C7 C6 C5 120.2(3) .
C7 C6 H6 119.9 .
C5 C6 H6 119.9 .
C6 C7 C8 121.2(4) .
C6 C7 H7 119.4 .
C8 C7 H7 119.4 .
C2 C8 C7 117.6(3) .
C2 C8 C9 122.3(3) .
C7 C8 C9 120.0(3) .
C8 C9 H9A 109.5 .
C8 C9 H9B 109.5 .
H9A C9 H9B 109.5 .
C8 C9 H9C 109.5 .
H9A C9 H9C 109.5 .
H9B C9 H9C 109.5 .
C11 C10 N1 107.1(2) .
C11 C10 H10 126.4 .
N1 C10 H10 126.4 .
C10 C11 N2 107.4(2) .
C10 C11 H11 126.3 .
N2 C11 H11 126.3 .
C18 C12 C13 122.7(3) .
C18 C12 N2 118.2(2) .
C13 C12 N2 118.4(2) .
C15 C13 C12 117.2(3) .
C15 C13 C14 118.1(3) .
C12 C13 C14 124.6(3) .
C13 C14 H14A 109.5 .
C13 C14 H14B 109.5 .
H14A C14 H14B 109.5 .
C13 C14 H14C 109.5 .
H14A C14 H14C 109.5 .
H14B C14 H14C 109.5 .
C16 C15 C13 121.7(3) .
C16 C15 H15 119.2 .
C13 C15 H15 119.2 .
C15 C16 C17 120.8(3) .
C15 C16 H16 119.6 .
C17 C16 H16 119.6 .
C16 C17 C18 120.3(3) .
C16 C17 H17 119.9 .
C18 C17 H17 119.9 .
C12 C18 C17 117.2(3) .
C12 C18 C19 122.1(2) .
C17 C18 C19 120.6(3) .
C18 C19 H19A 109.5 .
C18 C19 H19B 109.5 .
H19A C19 H19B 109.5 .
C18 C19 H19C 109.5 .
H19A C19 H19C 109.5 .
H19B C19 H19C 109.5 .
C22 C20 C28 107.3(2) .
C22 C20 C21 127.2(2) .
C28 C20 C21 124.1(2) .
C22 C20 Ru1 69.88(14) .
C28 C20 Ru1 73.65(14) .
C21 C20 Ru1 132.46(18) .
C20 C21 H21A 109.5 .
C20 C21 H21B 109.5 .
H21A C21 H21B 109.5 .
C20 C21 H21C 109.5 .
H21A C21 H21C 109.5 .
H21B C21 H21C 109.5 .
C20 C22 C24 108.3(2) .
C20 C22 C23 126.2(3) .
C24 C22 C23 124.6(3) .
C20 C22 Ru1 72.99(14) .
C24 C22 Ru1 73.46(14) .
C23 C22 Ru1 127.49(19) .
C22 C23 H23A 109.5 .
C22 C23 H23B 109.5 .
H23A C23 H23B 109.5 .
C22 C23 H23C 109.5 .
H23A C23 H23C 109.5 .
H23B C23 H23C 109.5 .
C26 C24 C22 107.6(2) .
C26 C24 C25 126.7(3) .
C22 C24 C25 123.9(3) .
C26 C24 Ru1 74.78(14) .
C22 C24 Ru1 69.48(14) .
C25 C24 Ru1 132.95(19) .
C24 C25 H25A 109.5 .
C24 C25 H25B 109.5 .
H25A C25 H25B 109.5 .
C24 C25 H25C 109.5 .
H25A C25 H25C 109.5 .
H25B C25 H25C 109.5 .
C28 C26 C24 108.3(2) .
C28 C26 C27 125.5(3) .
C24 C26 C27 125.3(2) .
C28 C26 Ru1 71.04(14) .
C24 C26 Ru1 69.24(14) .
C27 C26 Ru1 133.37(18) .
C26 C27 H27A 109.5 .
C26 C27 H27B 109.5 .
H27A C27 H27B 109.5 .
C26 C27 H27C 109.5 .
H27A C27 H27C 109.5 .
H27B C27 H27C 109.5 .
C26 C28 C20 108.3(2) .
C26 C28 C29 127.2(2) .
C20 C28 C29 123.6(2) .
C26 C28 Ru1 73.61(14) .
C20 C28 Ru1 69.79(14) .
C29 C28 Ru1 130.91(17) .
C28 C29 H29A 109.5 .
C28 C29 H29B 109.5 .
H29A C29 H29B 109.5 .
C28 C29 H29C 109.5 .
H29A C29 H29C 109.5 .
H29B C29 H29C 109.5 .
C31 C30 C37 118.4(2) .
C31 C30 Si1 119.7(2) .
C37 C30 Si1 121.9(2) .
C33 C31 C30 119.7(3) .
C33 C31 C32 118.6(3) .
C30 C31 C32 121.6(2) .
C31 C32 H32A 109.5 .
C31 C32 H32B 109.5 .
H32A C32 H32B 109.5 .
C31 C32 H32C 109.5 .
H32A C32 H32C 109.5 .
H32B C32 H32C 109.5 .
C31 C33 C34 122.0(3) .
C31 C33 H33 119.0 .
C34 C33 H33 119.0 .
C36 C34 C33 118.2(3) .
C36 C34 C35 120.9(3) .
C33 C34 C35 120.9(3) .
C34 C35 H35A 109.5 .
C34 C35 H35B 109.5 .
H35A C35 H35B 109.5 .
C34 C35 H35C 109.5 .
H35A C35 H35C 109.5 .
H35B C35 H35C 109.5 .
C34 C36 C37 121.8(3) .
C34 C36 H36 119.1 .
C37 C36 H36 119.1 .
C36 C37 C30 119.7(3) .
C36 C37 C38 117.2(3) .
C30 C37 C38 123.0(3) .
C37 C38 H38A 109.5 .
C37 C38 H38B 109.5 .
H38A C38 H38B 109.5 .
C37 C38 H38C 109.5 .
H38A C38 H38C 109.5 .
H38B C38 H38C 109.5 .
F2 C39 F1 104.6(3) .
F2 C39 F3 105.9(3) .
F1 C39 F3 105.2(3) .
F2 C39 C40 114.1(3) .
F1 C39 C40 114.2(3) .
F3 C39 C40 112.0(3) .
O1 C40 C39 111.0(2) .
O1 C40 C41 113.1(2) .
C39 C40 C41 112.5(3) .
O1 C40 Si1 58.61(12) .
C39 C40 Si1 123.3(2) .
C41 C40 Si1 122.8(2) .
C42 C41 C46 118.7(3) .
C42 C41 C40 119.7(3) .
C46 C41 C40 121.5(3) .
C41 C42 C43 120.9(3) .
C41 C42 H42 119.5 .
C43 C42 H42 119.5 .
C44 C43 C42 119.9(4) .
C44 C43 H43 120.0 .
C42 C43 H43 120.0 .
C43 C44 C45 119.8(3) .
C43 C44 H44 120.1 .
C45 C44 H44 120.1 .
C44 C45 C46 120.8(3) .
C44 C45 H45 119.6 .
C46 C45 H45 119.6 .
C45 C46 C41 119.8(4) .
C45 C46 H46 120.1 .
C41 C46 H46 120.1 .
C91 C90 H90A 109.5 .
C91 C90 H90B 109.5 .
H90A C90 H90B 109.5 .
C91 C90 H90C 109.5 .
H90A C90 H90C 109.5 .
H90B C90 H90C 109.5 .
C90 C91 C92 105.9(8) .
C90 C91 H91A 110.5 .
C92 C91 H91A 110.5 .
C90 C91 H91B 110.5 .
C92 C91 H91B 110.5 .
H91A C91 H91B 108.7 .
C92 C92 C91 113.4(7) 2_765
C92 C92 H92A 108.9 2_765
C91 C92 H92A 108.9 .
C92 C92 H92B 108.9 2_765
C91 C92 H92B 108.9 .
H92A C92 H92B 107.7 .
C1 N1 C10 111.9(2) .
C1 N1 C2 129.4(2) .
C10 N1 C2 117.3(2) .
C1 N2 C11 111.8(2) .
C1 N2 C12 129.4(2) .
C11 N2 C12 118.5(2) .
C40 O1 Si1 74.21(14) .
O1 Si1 C30 107.01(11) .
O1 Si1 C40 47.17(11) .
C30 Si1 C40 101.77(12) .
O1 Si1 Ru1 123.90(7) .
C30 Si1 Ru1 119.12(8) .
C40 Si1 Ru1 136.47(10) .
O1 Si1 H1 93.7(10) .
C30 Si1 H1 111.5(10) .
C40 Si1 H1 135.3(10) .
Ru1 Si1 H1 41.8(10) .
O1 Si1 H2 116.5(11) .
C30 Si1 H2 135.4(11) .
C40 Si1 H2 100.4(11) .
Ru1 Si1 H2 39.6(10) .
H1 Si1 H2 76.3(14) .
C1 Ru1 C22 146.58(10) .
C1 Ru1 C20 159.98(9) .
C22 Ru1 C20 37.12(10) .
C1 Ru1 C24 112.21(9) .
C22 Ru1 C24 37.06(10) .
C20 Ru1 C24 61.42(9) .
C1 Ru1 Si1 96.27(7) .
C22 Ru1 Si1 105.93(7) .
C20 Ru1 Si1 99.56(7) .
C24 Ru1 Si1 139.62(7) .
C1 Ru1 C28 123.43(9) .
C22 Ru1 C28 61.12(9) .
C20 Ru1 C28 36.56(9) .
C24 Ru1 C28 60.34(9) .
Si1 Ru1 C28 125.78(6) .
C1 Ru1 C26 102.93(9) .
C22 Ru1 C26 60.58(9) .
C20 Ru1 C26 60.16(9) .
C24 Ru1 C26 35.98(9) .
Si1 Ru1 C26 159.47(7) .
C28 Ru1 C26 35.35(9) .
C1 Ru1 H1 78.5(12) .
C22 Ru1 H1 134.6(12) .
C20 Ru1 H1 99.7(12) .
C24 Ru1 H1 153.0(12) .
Si1 Ru1 H1 57.6(12) .
C28 Ru1 H1 92.9(12) .
C26 Ru1 H1 119.1(12) .
C1 Ru1 H2 76.7(14) .
C22 Ru1 H2 93.7(14) .
C20 Ru1 H2 122.2(14) .
C24 Ru1 H2 99.7(14) .
Si1 Ru1 H2 58.5(14) .
C28 Ru1 H2 154.8(14) .
C26 Ru1 H2 133.1(14) .
H1 Ru1 H2 106.9(19) .

loop_
_geom_bond_atom_site_label_1
_geom_bond_atom_site_label_2
_geom_bond_distance
_geom_bond_site_symmetry_2
C1 N1 1.382(3) .
C1 N2 1.384(3) .
C1 Ru1 2.078(2) .
C2 C3 1.395(4) .
C2 C8 1.398(4) .
C2 N1 1.450(3) .
C3 C5 1.407(5) .
C3 C4 1.484(5) .
C4 H4A 0.9800 .
C4 H4B 0.9800 .
C4 H4C 0.9800 .
C5 C6 1.367(6) .
C5 H5 0.9500 .
C6 C7 1.363(6) .
C6 H6 0.9500 .
C7 C8 1.405(4) .
C7 H7 0.9500 .
C8 C9 1.499(5) .
C9 H9A 0.9800 .
C9 H9B 0.9800 .
C9 H9C 0.9800 .
C10 C11 1.322(4) .
C10 N1 1.389(3) .
C10 H10 0.9500 .
C11 N2 1.387(3) .
C11 H11 0.9500 .
C12 C18 1.396(4) .
C12 C13 1.404(4) .
C12 N2 1.447(3) .
C13 C15 1.388(4) .
C13 C14 1.497(5) .
C14 H14A 0.9800 .
C14 H14B 0.9800 .
C14 H14C 0.9800 .
C15 C16 1.355(5) .
C15 H15 0.9500 .
C16 C17 1.394(5) .
C16 H16 0.9500 .
C17 C18 1.401(4) .
C17 H17 0.9500 .
C18 C19 1.500(4) .
C19 H19A 0.9800 .
C19 H19B 0.9800 .
C19 H19C 0.9800 .
C20 C22 1.424(4) .
C20 C28 1.432(4) .
C20 C21 1.498(4) .
C20 Ru1 2.256(2) .
C21 H21A 0.9800 .
C21 H21B 0.9800 .
C21 H21C 0.9800 .
C22 C24 1.425(4) .
C22 C23 1.504(4) .
C22 Ru1 2.215(2) .
C23 H23A 0.9800 .
C23 H23B 0.9800 .
C23 H23C 0.9800 .
C24 C26 1.424(4) .
C24 C25 1.498(4) .
C24 Ru1 2.267(2) .
C25 H25A 0.9800 .
C25 H25B 0.9800 .
C25 H25C 0.9800 .
C26 C28 1.411(4) .
C26 C27 1.504(4) .
C26 Ru1 2.340(2) .
C27 H27A 0.9800 .
C27 H27B 0.9800 .
C27 H27C 0.9800 .
C28 C29 1.503(4) .
C28 Ru1 2.307(2) .
C29 H29A 0.9800 .
C29 H29B 0.9800 .
C29 H29C 0.9800 .
C30 C31 1.405(4) .
C30 C37 1.417(4) .
C30 Si1 1.887(3) .
C31 C33 1.388(4) .
C31 C32 1.515(4) .
C32 H32A 0.9800 .
C32 H32B 0.9800 .
C32 H32C 0.9800 .
C33 C34 1.390(5) .
C33 H33 0.9500 .
C34 C36 1.377(5) .
C34 C35 1.515(4) .
C35 H35A 0.9800 .
C35 H35B 0.9800 .
C35 H35C 0.9800 .
C36 C37 1.392(4) .
C36 H36 0.9500 .
C37 C38 1.505(4) .
C38 H38A 0.9800 .
C38 H38B 0.9800 .
C38 H38C 0.9800 .
C39 F2 1.337(4) .
C39 F1 1.349(4) .
C39 F3 1.360(4) .
C39 C40 1.468(5) .
C40 O1 1.459(3) .
C40 C41 1.508(4) .
C40 Si1 1.915(3) .
C41 C42 1.378(5) .
C41 C46 1.395(4) .
C42 C43 1.389(4) .
C42 H42 0.9500 .
C43 C44 1.371(5) .
C43 H43 0.9500 .
C44 C45 1.372(6) .
C44 H44 0.9500 .
C45 C46 1.384(5) .
C45 H45 0.9500 .
C46 H46 0.9500 .
C90 C91 1.087(14) .
C90 H90A 0.9800 .
C90 H90B 0.9800 .
C90 H90C 0.9800 .
C91 C92 1.539(15) .
C91 H91A 0.9900 .
C91 H91B 0.9900 .
C92 C92 1.46(2) 2_765
C92 H92A 0.9900 .
C92 H92B 0.9900 .
O1 Si1 1.6986(19) .
Si1 Ru1 2.2977(7) .
Si1 H1 1.97(3) .
Si1 H2 1.98(4) .
Ru1 H1 1.55(3) .
Ru1 H2 1.48(4) .
